data_7024158
loop_
_publ_author_name
'Cantalupo, Stefanie A.'
'Lum, June S.'
'Buzzeo, Marisa C.'
'Moore, Curtis'
'DiPasquale, Antonio G.'
'Rheingold, Arnold L.'
'Doerrer, Linda H.'

_publ_section_title
;
 Three-coordinate late transition metal fluorinated alkoxide complexes.
;
_journal_issue 2
_journal_name_full 'Dalton transactions (Cambridge, England : 2003)'
_journal_page_first 374
_journal_page_last 383
_journal_paper_doi 10.1039/b911758j
_journal_volume 39
_journal_year 2010
_chemical_formula_sum 'C53 H24 F72 K8 O8'
_chemical_formula_weight 2469.52
_chemical_name_systematic
;
?
;
_space_group_IT_number 14
_symmetry_cell_setting monoclinic
_symmetry_space_group_name_Hall '-P 2ybc'
_symmetry_space_group_name_H-M 'P 1 21/c 1'
_atom_sites_solution_hydrogens geom
_atom_sites_solution_primary direct
_atom_sites_solution_secondary difmap
_audit_creation_method SHELXL-97
_cell_angle_alpha 90.00
_cell_angle_beta 113.734(6)
_cell_angle_gamma 90.00
_cell_formula_units_Z 4
_cell_length_a 21.061(11)
_cell_length_b 21.046(11)
_cell_length_c 21.082(10)
_cell_measurement_reflns_used 9258
_cell_measurement_temperature 150(2)
_cell_measurement_theta_max 25.37
_cell_measurement_theta_min 2.26
_cell_volume 8554(8)
_computing_cell_refinement 'Bruker SAINT'
_computing_data_collection 'Bruker APEX2'
_computing_data_reduction 'Bruker SAINT'
_computing_molecular_graphics 'Bruker SHELXTL'
_computing_publication_material 'Bruker SHELXTL'
_computing_structure_refinement 'SHELXL-97 (Sheldrick, 2008)'
_computing_structure_solution 'SHELXS-97 (Sheldrick, 2008)'
_diffrn_ambient_temperature 150(2)
_diffrn_measured_fraction_theta_full 0.998
_diffrn_measured_fraction_theta_max 0.994
_diffrn_measurement_device_type 'Bruker APEX CCD'
_diffrn_measurement_method '\f and \w scans'
_diffrn_radiation_monochromator graphite
_diffrn_radiation_source 'fine-focus sealed tube'
_diffrn_radiation_type MoK\a
_diffrn_radiation_wavelength 0.71073
_diffrn_reflns_av_R_equivalents 0.0570
_diffrn_reflns_av_sigmaI/netI 0.0403
_diffrn_reflns_limit_h_max 25
_diffrn_reflns_limit_h_min -18
_diffrn_reflns_limit_k_max 25
_diffrn_reflns_limit_k_min -25
_diffrn_reflns_limit_l_max 25
_diffrn_reflns_limit_l_min -25
_diffrn_reflns_number 100958
_diffrn_reflns_theta_full 25.00
_diffrn_reflns_theta_max 25.33
_diffrn_reflns_theta_min 1.06
_exptl_absorpt_coefficient_mu 0.608
_exptl_absorpt_correction_T_max 0.8933
_exptl_absorpt_correction_T_min 0.7510
_exptl_absorpt_correction_type multi-scan
_exptl_absorpt_process_details SADABS
_exptl_crystal_colour colourless
_exptl_crystal_density_diffrn 1.918
_exptl_crystal_density_method 'not measured'
_exptl_crystal_description block
_exptl_crystal_F_000 4824
_exptl_crystal_size_max 0.50
_exptl_crystal_size_mid 0.33
_exptl_crystal_size_min 0.19
_refine_diff_density_max 0.468
_refine_diff_density_min -0.313
_refine_diff_density_rms 0.061
_refine_ls_extinction_method none
_refine_ls_goodness_of_fit_ref 1.038
_refine_ls_hydrogen_treatment constr
_refine_ls_matrix_type full
_refine_ls_number_parameters 1408
_refine_ls_number_reflns 15543
_refine_ls_number_restraints 0
_refine_ls_restrained_S_all 1.038
_refine_ls_R_factor_all 0.0679
_refine_ls_R_factor_gt 0.0396
_refine_ls_shift/su_max 0.001
_refine_ls_shift/su_mean 0.000
_refine_ls_structure_factor_coef Fsqd
_refine_ls_weighting_details 'calc w=1/[\s^2^(Fo^2^)+(0.0374P)^2^+6.7059P] where P=(Fo^2^+2Fc^2^)/3'
_refine_ls_weighting_scheme calc
_refine_ls_wR_factor_gt 0.0852
_refine_ls_wR_factor_ref 0.1002
_reflns_number_gt 11046
_reflns_number_total 15543
_reflns_threshold_expression >2sigma(I)
_cod_data_source_file b911758j.txt
_cod_data_source_block lhd178_Compound_1
_cod_depositor_comments
;
The following automatic conversions were performed:

'_symmetry_cell_setting' value 'Monoclinic' changed to 'monoclinic'
according to /home/saulius/struct/CIF-dictionaries/cif_core.dic
dictionary named 'cif_core.dic' version 2.4.2 from 2011-04-26.

Automatic conversion script
Id: cif_fix_values 1891 2012-01-12 08:04:46Z andrius 
;
_cod_original_cell_volume 8554(7)
_cod_original_sg_symbol_H-M P2(1)/c
_cod_database_code 7024158

loop_
_symmetry_equiv_pos_as_xyz
'x, y, z'
'-x, y+1/2, -z+1/2'
'-x, -y, -z'
'x, -y-1/2, z-1/2'

loop_
_atom_site_label
_atom_site_type_symbol
_atom_site_fract_x
_atom_site_fract_y
_atom_site_fract_z
_atom_site_U_iso_or_equiv
_atom_site_adp_type
_atom_site_occupancy
_atom_site_symmetry_multiplicity
_atom_site_calc_flag
_atom_site_refinement_flags
C1 C 0.97705(14) 0.83957(13) 0.40955(13) 0.0244(6) Uani 1 1 d .
C2 C 1.03994(16) 0.79865(15) 0.45840(15) 0.0363(8) Uani 1 1 d .
C3 C 0.93457(15) 0.86166(13) 0.45186(14) 0.0281(7) Uani 1 1 d .
C4 C 1.00529(16) 0.89975(15) 0.38587(15) 0.0340(7) Uani 1 1 d .
C5 C 0.94509(15) 0.60482(12) 0.26828(14) 0.0269(6) Uani 1 1 d .
C6 C 0.89429(17) 0.55050(14) 0.26900(17) 0.0376(8) Uani 1 1 d .
C7 C 1.01354(17) 0.59924(14) 0.33552(16) 0.0372(8) Uani 1 1 d .
C8 C 0.96224(17) 0.59608(14) 0.20346(16) 0.0371(8) Uani 1 1 d .
C9 C 0.85298(14) 0.83436(13) 0.11005(13) 0.0242(6) Uani 1 1 d .
C10 C 0.88015(15) 0.79012(13) 0.06658(14) 0.0278(7) Uani 1 1 d .
C11 C 0.89573(17) 0.89752(13) 0.12684(15) 0.0323(7) Uani 1 1 d .
C12 C 0.77470(16) 0.85005(14) 0.06510(14) 0.0313(7) Uani 1 1 d .
C13 C 0.70495(15) 0.73531(13) 0.26755(14) 0.0268(6) Uani 1 1 d .
C14 C 0.64764(15) 0.76590(15) 0.20144(15) 0.0345(7) Uani 1 1 d .
C15 C 0.70303(15) 0.76883(14) 0.33293(14) 0.0289(7) Uani 1 1 d .
C16 C 0.68755(17) 0.66338(15) 0.27041(16) 0.0368(8) Uani 1 1 d .
C17 C 0.20796(14) 0.77422(13) 0.26798(14) 0.0246(6) Uani 1 1 d .
C18 C 0.20093(16) 0.73674(14) 0.32888(15) 0.0317(7) Uani 1 1 d .
C19 C 0.19523(17) 0.84648(14) 0.27750(16) 0.0355(7) Uani 1 1 d .
C20 C 0.15102(16) 0.75048(15) 0.19791(15) 0.0349(7) Uani 1 1 d .
C21 C 0.35630(15) 0.68155(13) 0.11332(13) 0.0255(6) Uani 1 1 d .
C22 C 0.27718(16) 0.67066(14) 0.06665(14) 0.0323(7) Uani 1 1 d .
C23 C 0.39466(19) 0.61648(15) 0.12597(16) 0.0364(8) Uani 1 1 d .
C24 C 0.38661(15) 0.72628(14) 0.07281(14) 0.0301(7) Uani 1 1 d .
C25 C 0.45033(15) 0.90367(13) 0.29280(14) 0.0278(6) Uani 1 1 d .
C26 C 0.39948(17) 0.95550(14) 0.29899(17) 0.0384(8) Uani 1 1 d .
C27 C 0.51632(16) 0.90233(14) 0.36237(16) 0.0352(7) Uani 1 1 d .
C28 C 0.47252(18) 0.92309(15) 0.23326(17) 0.0411(8) Uani 1 1 d .
C29 C 0.47825(15) 0.64997(13) 0.40929(14) 0.0261(6) Uani 1 1 d .
C30 C 0.54235(16) 0.68696(15) 0.46156(15) 0.0375(8) Uani 1 1 d .
C31 C 0.50471(17) 0.59367(14) 0.37775(16) 0.0359(7) Uani 1 1 d .
C32 C 0.43731(16) 0.62158(14) 0.45024(15) 0.0329(7) Uani 1 1 d .
C1S C 0.87459(17) 1.04869(15) 0.38161(17) 0.0465(9) Uani 1 1 d .
H1S1 H 0.9163 1.0504 0.3718 0.070 Uiso 1 1 calc R
H1S2 H 0.8824 1.0194 0.4202 0.070 Uiso 1 1 calc R
H1S3 H 0.8644 1.0912 0.3941 0.070 Uiso 1 1 calc R
C2S C 0.81293(16) 1.02524(13) 0.31696(15) 0.0320(7) Uani 1 1 d .
C3S C 0.75522(17) 0.99602(14) 0.32152(16) 0.0368(8) Uani 1 1 d .
H3S H 0.7543 0.9897 0.3658 0.044 Uiso 1 1 calc R
C4S C 0.69875(17) 0.97590(14) 0.26204(17) 0.0398(8) Uani 1 1 d .
H4S H 0.6599 0.9564 0.2661 0.048 Uiso 1 1 calc R
C5S C 0.69994(17) 0.98475(14) 0.19664(17) 0.0406(8) Uani 1 1 d .
H5S H 0.6620 0.9711 0.1561 0.049 Uiso 1 1 calc R
C6S C 0.75688(18) 1.01354(14) 0.19158(16) 0.0389(8) Uani 1 1 d .
H6S H 0.7578 1.0196 0.1473 0.047 Uiso 1 1 calc R
C7S C 0.81313(16) 1.03376(13) 0.25130(15) 0.0352(7) Uani 1 1 d .
H7S H 0.8518 1.0535 0.2470 0.042 Uiso 1 1 calc R
C8S C 0.81086(18) 0.50081(16) 0.03947(18) 0.0515(9) Uani 1 1 d .
H8S1 H 0.7912 0.4700 0.0017 0.077 Uiso 1 1 calc R
H8S2 H 0.8283 0.4784 0.0840 0.077 Uiso 1 1 calc R
H8S3 H 0.8490 0.5238 0.0344 0.077 Uiso 1 1 calc R
C9S C 0.75525(16) 0.54751(14) 0.03691(15) 0.0342(7) Uani 1 1 d .
C10S C 0.70873(17) 0.53314(15) 0.06715(16) 0.0394(8) Uani 1 1 d .
H10S H 0.7125 0.4935 0.0900 0.047 Uiso 1 1 calc R
C11S C 0.65715(17) 0.57567(16) 0.06448(15) 0.0405(8) Uani 1 1 d .
H11S H 0.6259 0.5648 0.0850 0.049 Uiso 1 1 calc R
C12S C 0.65150(16) 0.63403(15) 0.03177(15) 0.0380(8) Uani 1 1 d .
H12S H 0.6167 0.6634 0.0302 0.046 Uiso 1 1 calc R
C13S C 0.69711(17) 0.64901(14) 0.00143(14) 0.0360(8) Uani 1 1 d .
H13S H 0.6934 0.6888 -0.0211 0.043 Uiso 1 1 calc R
C14S C 0.74799(16) 0.60632(15) 0.00388(14) 0.0353(7) Uani 1 1 d .
H14S H 0.7787 0.6172 -0.0173 0.042 Uiso 1 1 calc R
C15S C 0.0892(2) 0.9231(2) 0.0632(2) 0.0688(12) Uani 1 1 d .
H15A H 0.0989 0.9294 0.1123 0.103 Uiso 1 1 calc R
H15B H 0.0668 0.8818 0.0480 0.103 Uiso 1 1 calc R
H15C H 0.0582 0.9569 0.0357 0.103 Uiso 1 1 calc R
C16S C 0.15618(19) 0.92528(17) 0.05324(16) 0.0473(9) Uani 1 1 d .
C17S C 0.1694(2) 0.87968(18) 0.01133(17) 0.0631(12) Uani 1 1 d .
H17S H 0.1376 0.8460 -0.0085 0.076 Uiso 1 1 calc R
C18S C 0.2299(3) 0.8842(2) -0.00100(18) 0.0731(15) Uani 1 1 d .
H18S H 0.2387 0.8537 -0.0298 0.088 Uiso 1 1 calc R
C19S C 0.2775(2) 0.9333(2) 0.0289(2) 0.0696(13) Uani 1 1 d .
H19S H 0.3185 0.9364 0.0204 0.084 Uiso 1 1 calc R
C20S C 0.2645(2) 0.97642(19) 0.0700(2) 0.0618(11) Uani 1 1 d .
H20S H 0.2969 1.0095 0.0909 0.074 Uiso 1 1 calc R
C21S C 0.2054(2) 0.97296(17) 0.08174(17) 0.0520(10) Uani 1 1 d .
H21S H 0.1975 1.0042 0.1103 0.062 Uiso 1 1 calc R
F1 F 1.08349(11) 0.82826(11) 0.51421(11) 0.0831(8) Uani 1 1 d .
F2 F 1.01744(11) 0.74651(10) 0.48019(11) 0.0618(6) Uani 1 1 d .
F3 F 1.07686(10) 0.77673(10) 0.42450(10) 0.0591(6) Uani 1 1 d .
F4 F 0.96905(11) 0.89543(12) 0.50816(10) 0.0709(7) Uani 1 1 d .
F5 F 0.87974(10) 0.89668(9) 0.41234(9) 0.0479(5) Uani 1 1 d .
F6 F 0.90761(11) 0.81195(9) 0.47122(11) 0.0579(6) Uani 1 1 d .
F7 F 1.04545(11) 0.88350(10) 0.35269(11) 0.0591(6) Uani 1 1 d .
F8 F 0.95254(10) 0.93315(8) 0.33982(10) 0.0495(5) Uani 1 1 d .
F9 F 1.0356(3) 0.9431(3) 0.4360(3) 0.0495(12) Uani 0.75 1 d P
F10 F 1.05342(9) 0.65078(9) 0.34288(10) 0.0485(5) Uani 1 1 d .
F11 F 0.99949(10) 0.59692(10) 0.39210(9) 0.0554(5) Uani 1 1 d .
F12 F 1.05391(16) 0.54989(14) 0.33564(16) 0.0537(8) Uani 0.90 1 d P
F13 F 0.92323(11) 0.49249(8) 0.28251(12) 0.0613(6) Uani 1 1 d .
F14 F 0.83918(10) 0.54776(10) 0.20830(10) 0.0558(5) Uani 1 1 d .
F15 F 0.86930(10) 0.56209(9) 0.31776(10) 0.0474(5) Uani 1 1 d .
F16 F 0.98079(12) 0.53725(9) 0.19378(11) 0.0614(6) Uani 1 1 d .
F17 F 0.90776(10) 0.61210(9) 0.14499(9) 0.0463(5) Uani 1 1 d .
F18 F 1.01456(10) 0.63509(9) 0.20691(10) 0.0510(5) Uani 1 1 d .
F19 F 0.94408(9) 0.76855(9) 0.10476(9) 0.0423(5) Uani 1 1 d .
F20 F 0.88299(10) 0.81775(8) 0.00958(8) 0.0439(5) Uani 1 1 d .
F21 F 0.83909(9) 0.73898(8) 0.04418(9) 0.0372(4) Uani 1 1 d .
F22 F 0.88564(13) 0.93425(9) 0.07180(10) 0.0633(6) Uani 1 1 d .
F23 F 0.96387(10) 0.88519(9) 0.15721(11) 0.0539(5) Uani 1 1 d .
F24 F 0.88055(10) 0.93273(8) 0.17196(9) 0.0426(5) Uani 1 1 d .
F25 F 0.73469(9) 0.79850(8) 0.05923(9) 0.0462(5) Uani 1 1 d .
F26 F 0.75108(10) 0.89397(9) 0.09611(10) 0.0517(5) Uani 1 1 d .
F27 F 0.75974(18) 0.86769(15) -0.00038(16) 0.0505(8) Uani 0.90 1 d P
F28 F 0.66531(10) 0.82529(9) 0.19155(9) 0.0487(5) Uani 1 1 d .
F29 F 0.64082(10) 0.73354(9) 0.14430(9) 0.0532(5) Uani 1 1 d .
F30 F 0.5846(7) 0.7738(4) 0.2044(6) 0.0460(15) Uani 0.75 1 d P
F31 F 0.70851(11) 0.83212(8) 0.32901(9) 0.0507(5) Uani 1 1 d .
F32 F 0.64526(9) 0.75769(10) 0.34386(9) 0.0524(5) Uani 1 1 d .
F33 F 0.75628(9) 0.75066(9) 0.39089(8) 0.0445(5) Uani 1 1 d .
F34 F 0.69753(11) 0.63060(8) 0.22071(10) 0.0512(5) Uani 1 1 d .
F35 F 0.72937(12) 0.63738(9) 0.33060(10) 0.0602(6) Uani 1 1 d .
F36 F 0.62164(12) 0.65182(10) 0.26175(13) 0.0705(7) Uani 1 1 d .
F37 F 0.20267(10) 0.67353(8) 0.31906(9) 0.0452(5) Uani 1 1 d .
F38 F 0.25414(9) 0.74881(8) 0.38929(8) 0.0435(5) Uani 1 1 d .
F39 F 0.14248(10) 0.74877(10) 0.33823(10) 0.0517(5) Uani 1 1 d .
F40 F 0.23706(12) 0.86664(9) 0.34053(10) 0.0582(6) Uani 1 1 d .
F41 F 0.20913(10) 0.88252(8) 0.23203(9) 0.0444(5) Uani 1 1 d .
F42 F 0.1323(6) 0.8604(5) 0.2714(4) 0.075(3) Uani 0.80 1 d P
F43 F 0.15052(10) 0.78618(9) 0.14472(8) 0.0457(5) Uani 1 1 d .
F44 F 0.16459(10) 0.69092(9) 0.18412(9) 0.0504(5) Uani 1 1 d .
F45 F 0.0867(6) 0.7548(4) 0.1955(6) 0.080(3) Uani 0.70 1 d P
F46 F 0.25014(9) 0.62738(9) 0.09589(9) 0.0467(5) Uani 1 1 d .
F47 F 0.26274(10) 0.65153(10) 0.00198(9) 0.0539(5) Uani 1 1 d .
F48 F 0.24036(9) 0.72411(9) 0.06216(10) 0.0509(5) Uani 1 1 d .
F49 F 0.3750(7) 0.5782(6) 0.0652(7) 0.049(2) Uani 0.60 1 d P
F50 F 0.3791(11) 0.5811(9) 0.1721(9) 0.047(3) Uani 0.60 1 d P
F51 F 0.4669(10) 0.6244(10) 0.1541(10) 0.046(3) Uani 0.60 1 d P
F52 F 0.38845(10) 0.70056(9) 0.01490(9) 0.0488(5) Uani 1 1 d .
F53 F 0.45112(9) 0.74361(9) 0.11243(9) 0.0475(5) Uani 1 1 d .
F54 F 0.34857(10) 0.77929(9) 0.05278(10) 0.0505(5) Uani 1 1 d .
F55 F 0.34567(10) 0.96381(10) 0.23796(10) 0.0589(6) Uani 1 1 d .
F56 F 0.37198(11) 0.93698(9) 0.34347(10) 0.0542(5) Uani 1 1 d .
F57 F 0.4294(5) 1.0110(4) 0.3257(3) 0.0507(15) Uani 0.75 1 d P
F58 F 0.55644(11) 0.95325(9) 0.37589(11) 0.0672(7) Uani 1 1 d .
F59 F 0.49851(10) 0.89340(10) 0.41636(9) 0.0532(5) Uani 1 1 d .
F60 F 0.5553(10) 0.8487(8) 0.3657(9) 0.040(2) Uani 0.60 1 d P
F61 F 0.49523(15) 0.98257(11) 0.23694(13) 0.0861(8) Uani 1 1 d .
F62 F 0.42009(11) 0.91589(11) 0.17116(10) 0.0645(6) Uani 1 1 d .
F63 F 0.5279(13) 0.8919(11) 0.2375(13) 0.044(3) Uani 0.50 1 d P
F64 F 0.58505(10) 0.70473(10) 0.43145(10) 0.0585(6) Uani 1 1 d .
F65 F 0.58086(10) 0.65527(10) 0.51922(10) 0.0622(6) Uani 1 1 d .
F66 F 0.52199(10) 0.74130(9) 0.48213(10) 0.0552(5) Uani 1 1 d .
F67 F 0.53139(11) 0.61504(9) 0.33378(11) 0.0553(5) Uani 1 1 d .
F68 F 0.45164(11) 0.55615(9) 0.34050(11) 0.0579(6) Uani 1 1 d .
F69 F 0.5571(5) 0.5601(5) 0.4227(7) 0.0548(17) Uani 0.75 1 d P
F70 F 0.4677(5) 0.5693(3) 0.4888(4) 0.0452(13) Uani 0.75 1 d P
F71 F 0.37536(9) 0.59983(9) 0.40707(9) 0.0482(5) Uani 1 1 d .
F72 F 0.4296(3) 0.6631(4) 0.4932(3) 0.0454(13) Uani 0.75 1 d P
F9B F 1.0614(8) 0.9262(9) 0.4387(11) 0.048(4) Uani 0.25 1 d P
F12B F 1.0352(18) 0.5365(13) 0.3564(17) 0.062(9) Uani 0.10 1 d P
F27B F 0.7726(15) 0.8962(12) 0.0178(13) 0.042(7) Uani 0.10 1 d P
F30B F 0.585(2) 0.7523(13) 0.197(2) 0.073(9) Uani 0.25 1 d P
F42B F 0.1217(19) 0.8591(17) 0.2590(11) 0.030(5) Uani 0.20 1 d P
F46B F 0.0848(11) 0.7438(6) 0.1936(12) 0.032(4) Uani 0.30 1 d P
F49B F 0.3971(10) 0.5900(10) 0.0750(11) 0.066(5) Uani 0.40 1 d P
F50B F 0.3729(15) 0.5770(13) 0.1611(13) 0.053(5) Uani 0.40 1 d P
F51B F 0.4573(16) 0.6246(15) 0.1649(16) 0.048(4) Uani 0.40 1 d P
F57B F 0.4228(18) 1.0161(14) 0.2979(10) 0.067(6) Uani 0.25 1 d P
F60B F 0.5589(17) 0.8594(13) 0.3580(16) 0.065(7) Uani 0.40 1 d P
F63B F 0.5172(14) 0.8770(11) 0.2247(13) 0.058(4) Uani 0.50 1 d P
F69B F 0.5384(18) 0.5478(15) 0.426(2) 0.067(8) Uani 0.25 1 d P
F70B F 0.4712(15) 0.5915(9) 0.5060(13) 0.069(6) Uani 0.25 1 d P
F72B F 0.4050(10) 0.6742(11) 0.4696(9) 0.052(4) Uani 0.25 1 d P
K1 K 0.81832(3) 0.86138(3) 0.26005(3) 0.02428(14) Uani 1 1 d .
K2 K 0.98568(3) 0.76734(3) 0.26071(3) 0.02511(14) Uani 1 1 d .
K3 K 0.88019(3) 0.69693(3) 0.36987(3) 0.02623(14) Uani 1 1 d .
K4 K 0.79406(3) 0.69029(3) 0.16035(3) 0.02510(14) Uani 1 1 d .
K5 K 0.31739(3) 0.64512(3) 0.25827(3) 0.02519(14) Uani 1 1 d .
K6 K 0.30150(3) 0.82593(3) 0.16787(3) 0.02645(14) Uani 1 1 d .
K7 K 0.38453(3) 0.79770(3) 0.37924(3) 0.02618(14) Uani 1 1 d .
K8 K 0.48854(3) 0.74089(3) 0.26996(3) 0.02644(14) Uani 1 1 d .
O1 O 0.93662(9) 0.80551(8) 0.35399(9) 0.0246(4) Uani 1 1 d .
O2 O 0.91525(9) 0.66189(8) 0.26617(9) 0.0252(4) Uani 1 1 d .
O3 O 0.85964(9) 0.80440(8) 0.16892(9) 0.0242(4) Uani 1 1 d .
O4 O 0.76793(9) 0.74225(9) 0.26600(9) 0.0253(4) Uani 1 1 d .
O5 O 0.27144(9) 0.76540(8) 0.26835(9) 0.0247(4) Uani 1 1 d .
O6 O 0.36348(10) 0.70910(8) 0.17358(9) 0.0256(4) Uani 1 1 d .
O7 O 0.41945(9) 0.84637(8) 0.28010(9) 0.0255(4) Uani 1 1 d .
O8 O 0.43791(9) 0.68911(9) 0.35849(9) 0.0268(4) Uani 1 1 d .

loop_
_atom_site_aniso_label
_atom_site_aniso_U_11
_atom_site_aniso_U_22
_atom_site_aniso_U_33
_atom_site_aniso_U_23
_atom_site_aniso_U_13
_atom_site_aniso_U_12
C1 0.0236(15) 0.0272(15) 0.0235(14) -0.0033(12) 0.0105(12) -0.0014(12)
C2 0.0308(18) 0.0412(19) 0.0319(16) -0.0082(14) 0.0075(14) 0.0047(15)
C3 0.0290(17) 0.0314(16) 0.0247(15) 0.0004(12) 0.0118(13) 0.0002(13)
C4 0.0334(19) 0.0378(18) 0.0338(16) -0.0084(14) 0.0165(15) -0.0130(15)
C5 0.0267(16) 0.0198(14) 0.0326(15) -0.0004(12) 0.0102(13) 0.0016(12)
C6 0.042(2) 0.0279(17) 0.0445(19) -0.0021(14) 0.0191(17) -0.0011(15)
C7 0.0366(19) 0.0230(16) 0.0427(19) 0.0036(13) 0.0063(15) 0.0064(14)
C8 0.039(2) 0.0306(17) 0.0452(19) -0.0109(14) 0.0204(16) 0.0007(15)
C9 0.0270(16) 0.0249(14) 0.0211(14) -0.0019(11) 0.0100(12) -0.0015(12)
C10 0.0298(17) 0.0292(16) 0.0256(15) -0.0031(12) 0.0123(13) -0.0037(13)
C11 0.043(2) 0.0262(15) 0.0329(16) -0.0014(13) 0.0200(15) -0.0039(14)
C12 0.0315(18) 0.0313(16) 0.0283(16) -0.0006(13) 0.0091(13) 0.0045(14)
C13 0.0236(16) 0.0322(16) 0.0277(15) -0.0047(12) 0.0135(13) -0.0053(13)
C14 0.0230(17) 0.049(2) 0.0324(16) -0.0068(14) 0.0116(13) -0.0053(15)
C15 0.0249(17) 0.0370(17) 0.0296(16) -0.0042(13) 0.0159(13) -0.0031(13)
C16 0.040(2) 0.0385(18) 0.0396(18) -0.0055(15) 0.0242(16) -0.0104(15)
C17 0.0207(15) 0.0264(15) 0.0295(15) 0.0003(12) 0.0129(12) 0.0015(12)
C18 0.0323(18) 0.0302(16) 0.0378(17) -0.0014(13) 0.0196(15) -0.0026(14)
C19 0.038(2) 0.0313(17) 0.0468(19) 0.0027(14) 0.0266(16) 0.0042(15)
C20 0.0250(18) 0.0455(19) 0.0346(17) 0.0020(14) 0.0123(14) 0.0013(15)
C21 0.0285(16) 0.0268(15) 0.0227(14) -0.0002(11) 0.0117(12) -0.0003(12)
C22 0.0387(19) 0.0311(16) 0.0261(15) -0.0012(13) 0.0118(14) -0.0090(14)
C23 0.049(2) 0.0320(18) 0.0315(18) -0.0008(15) 0.0190(17) 0.0052(16)
C24 0.0292(18) 0.0375(17) 0.0253(15) 0.0020(13) 0.0127(13) 0.0006(14)
C25 0.0276(17) 0.0236(15) 0.0330(16) 0.0024(12) 0.0131(13) -0.0016(13)
C26 0.039(2) 0.0278(17) 0.047(2) 0.0021(14) 0.0157(17) -0.0022(15)
C27 0.0303(18) 0.0278(16) 0.0433(19) -0.0053(14) 0.0106(15) -0.0065(14)
C28 0.041(2) 0.0376(19) 0.051(2) 0.0072(15) 0.0248(17) -0.0030(16)
C29 0.0255(16) 0.0266(15) 0.0268(15) -0.0001(12) 0.0113(12) 0.0001(12)
C30 0.0316(19) 0.0427(19) 0.0318(17) 0.0036(14) 0.0062(14) -0.0024(15)
C31 0.041(2) 0.0342(17) 0.0388(18) 0.0054(14) 0.0229(16) 0.0053(16)
C32 0.0372(19) 0.0342(17) 0.0298(17) -0.0023(14) 0.0162(15) -0.0011(15)
C1S 0.046(2) 0.0376(19) 0.050(2) -0.0057(16) 0.0136(17) 0.0067(16)
C2S 0.0347(18) 0.0218(15) 0.0379(17) -0.0004(13) 0.0130(14) 0.0086(13)
C3S 0.045(2) 0.0277(16) 0.0392(17) 0.0006(13) 0.0189(16) 0.0115(15)
C4S 0.0329(19) 0.0255(16) 0.059(2) -0.0005(15) 0.0160(17) 0.0048(14)
C5S 0.037(2) 0.0266(16) 0.046(2) -0.0045(14) 0.0039(16) 0.0109(15)
C6S 0.052(2) 0.0288(17) 0.0349(17) 0.0007(13) 0.0162(16) 0.0164(16)
C7S 0.0372(19) 0.0253(15) 0.0435(18) -0.0005(13) 0.0166(15) 0.0070(14)
C8S 0.050(2) 0.041(2) 0.058(2) -0.0151(17) 0.0167(18) 0.0041(17)
C9S 0.0335(18) 0.0330(17) 0.0307(16) -0.0063(13) 0.0072(14) -0.0033(14)
C10S 0.041(2) 0.0333(17) 0.0380(18) 0.0054(14) 0.0094(15) -0.0063(15)
C11S 0.0343(19) 0.053(2) 0.0340(17) 0.0010(15) 0.0138(15) -0.0083(16)
C12S 0.0312(18) 0.0434(19) 0.0294(16) -0.0084(14) 0.0016(14) 0.0044(15)
C13S 0.043(2) 0.0298(16) 0.0268(15) 0.0001(13) 0.0053(14) -0.0036(15)
C14S 0.0377(19) 0.0410(18) 0.0278(16) -0.0073(13) 0.0138(14) -0.0137(15)
C15S 0.064(3) 0.073(3) 0.052(2) 0.003(2) 0.005(2) 0.009(2)
C16S 0.047(2) 0.051(2) 0.0332(18) 0.0071(16) 0.0051(16) 0.0190(18)
C17S 0.073(3) 0.048(2) 0.036(2) -0.0067(17) -0.011(2) 0.018(2)
C18S 0.088(4) 0.087(3) 0.0286(19) -0.004(2) 0.007(2) 0.057(3)
C19S 0.073(3) 0.093(3) 0.043(2) 0.023(2) 0.023(2) 0.033(3)
C20S 0.068(3) 0.054(2) 0.060(2) 0.010(2) 0.023(2) 0.016(2)
C21S 0.065(3) 0.040(2) 0.043(2) -0.0049(16) 0.0143(19) 0.0130(19)
F1 0.0594(15) 0.0777(16) 0.0594(14) -0.0331(12) -0.0310(11) 0.0296(12)
F2 0.0547(14) 0.0575(13) 0.0704(14) 0.0355(11) 0.0224(11) 0.0217(11)
F3 0.0459(13) 0.0738(14) 0.0633(13) 0.0050(11) 0.0279(11) 0.0298(11)
F4 0.0459(13) 0.1128(19) 0.0572(13) -0.0554(13) 0.0243(11) -0.0152(13)
F5 0.0437(12) 0.0594(12) 0.0506(11) 0.0174(9) 0.0295(10) 0.0257(10)
F6 0.0798(16) 0.0438(11) 0.0819(15) 0.0180(10) 0.0655(13) 0.0075(11)
F7 0.0601(14) 0.0591(13) 0.0866(15) 0.0053(11) 0.0592(13) -0.0033(11)
F8 0.0531(13) 0.0358(10) 0.0661(13) 0.0176(9) 0.0306(11) -0.0012(9)
F9 0.053(4) 0.046(3) 0.0476(18) -0.0141(19) 0.018(3) -0.027(2)
F10 0.0331(11) 0.0434(11) 0.0542(11) 0.0035(9) 0.0021(9) -0.0079(9)
F11 0.0521(13) 0.0712(14) 0.0343(10) 0.0104(9) 0.0084(9) -0.0019(11)
F12 0.0424(18) 0.0338(17) 0.072(2) 0.0053(14) 0.0095(14) 0.0164(13)
F13 0.0695(15) 0.0213(10) 0.0985(17) 0.0003(10) 0.0393(13) -0.0010(10)
F14 0.0471(12) 0.0603(13) 0.0507(12) -0.0062(10) 0.0102(10) -0.0247(10)
F15 0.0517(12) 0.0453(11) 0.0543(12) 0.0007(9) 0.0309(10) -0.0117(9)
F16 0.0810(16) 0.0392(11) 0.0798(15) -0.0112(10) 0.0489(13) 0.0158(11)
F17 0.0483(12) 0.0577(12) 0.0339(10) -0.0086(9) 0.0174(9) 0.0015(10)
F18 0.0472(12) 0.0575(12) 0.0624(12) -0.0105(10) 0.0366(10) -0.0108(10)
F19 0.0292(10) 0.0575(12) 0.0383(10) -0.0123(9) 0.0115(8) 0.0093(9)
F20 0.0688(14) 0.0417(10) 0.0339(10) 0.0001(8) 0.0340(9) -0.0012(9)
F21 0.0419(11) 0.0318(9) 0.0451(10) -0.0145(8) 0.0250(9) -0.0081(8)
F22 0.1129(19) 0.0375(11) 0.0423(11) 0.0002(9) 0.0343(12) -0.0276(12)
F23 0.0333(12) 0.0460(12) 0.0820(14) -0.0166(10) 0.0228(11) -0.0165(9)
F24 0.0545(12) 0.0319(10) 0.0476(11) -0.0161(8) 0.0269(9) -0.0098(9)
F25 0.0256(10) 0.0398(11) 0.0599(12) -0.0077(9) 0.0034(9) -0.0008(8)
F26 0.0388(11) 0.0504(12) 0.0581(12) -0.0202(10) 0.0113(9) 0.0122(9)
F27 0.049(2) 0.061(2) 0.0304(17) 0.0132(14) 0.0045(14) 0.0095(16)
F28 0.0426(12) 0.0446(11) 0.0453(11) 0.0084(9) 0.0035(9) 0.0042(9)
F29 0.0598(13) 0.0639(13) 0.0285(10) -0.0108(9) 0.0101(9) 0.0094(10)
F30 0.021(2) 0.071(3) 0.044(3) -0.001(3) 0.012(2) 0.003(3)
F31 0.0781(15) 0.0371(11) 0.0450(11) -0.0098(9) 0.0331(10) -0.0026(10)
F32 0.0342(11) 0.0860(15) 0.0493(11) -0.0212(10) 0.0298(9) -0.0085(10)
F33 0.0421(11) 0.0618(12) 0.0252(9) -0.0033(8) 0.0091(8) 0.0106(9)
F34 0.0713(14) 0.0374(10) 0.0543(12) -0.0163(9) 0.0352(11) -0.0142(10)
F35 0.0862(17) 0.0389(11) 0.0514(12) 0.0082(9) 0.0234(12) -0.0088(11)
F36 0.0597(15) 0.0589(14) 0.1157(19) -0.0183(13) 0.0591(14) -0.0294(12)
F37 0.0687(14) 0.0286(9) 0.0460(11) 0.0042(8) 0.0310(10) -0.0027(9)
F38 0.0493(12) 0.0518(11) 0.0280(9) 0.0028(8) 0.0141(9) -0.0120(9)
F39 0.0411(12) 0.0680(13) 0.0623(13) 0.0145(10) 0.0378(10) 0.0060(10)
F40 0.0948(17) 0.0328(10) 0.0458(12) -0.0094(9) 0.0270(11) -0.0022(10)
F41 0.0576(13) 0.0301(9) 0.0523(11) 0.0083(8) 0.0292(10) 0.0029(9)
F42 0.058(5) 0.046(3) 0.148(7) 0.005(5) 0.068(5) 0.017(3)
F43 0.0467(12) 0.0527(11) 0.0316(9) 0.0073(8) 0.0094(8) -0.0021(9)
F44 0.0561(13) 0.0395(11) 0.0427(11) -0.0099(9) 0.0064(9) -0.0074(9)
F45 0.021(4) 0.158(7) 0.061(4) -0.022(5) 0.017(3) -0.014(5)
F46 0.0392(11) 0.0538(12) 0.0462(11) 0.0064(9) 0.0163(9) -0.0163(9)
F47 0.0545(13) 0.0729(14) 0.0291(10) -0.0145(9) 0.0114(9) -0.0241(11)
F48 0.0300(11) 0.0433(11) 0.0609(12) 0.0002(9) -0.0010(9) 0.0024(9)
F49 0.078(6) 0.032(4) 0.036(5) -0.017(3) 0.021(4) 0.002(3)
F50 0.071(7) 0.038(5) 0.039(3) 0.008(2) 0.029(3) 0.009(4)
F51 0.030(6) 0.058(4) 0.060(4) 0.016(3) 0.028(4) 0.018(4)
F52 0.0644(14) 0.0607(12) 0.0337(10) -0.0077(9) 0.0328(9) -0.0139(10)
F53 0.0347(11) 0.0657(13) 0.0377(10) 0.0101(9) 0.0100(9) -0.0169(9)
F54 0.0575(13) 0.0402(11) 0.0703(13) 0.0236(10) 0.0429(11) 0.0135(10)
F55 0.0465(13) 0.0689(14) 0.0530(12) 0.0091(10) 0.0114(10) 0.0276(11)
F56 0.0612(14) 0.0546(12) 0.0610(13) 0.0041(10) 0.0393(11) 0.0143(10)
F57 0.057(3) 0.023(3) 0.077(4) -0.006(3) 0.032(4) -0.001(2)
F58 0.0532(14) 0.0450(12) 0.0787(15) -0.0028(11) 0.0008(11) -0.0274(10)
F59 0.0446(12) 0.0762(14) 0.0322(10) -0.0027(9) 0.0086(9) -0.0063(10)
F60 0.033(4) 0.033(3) 0.040(4) -0.006(3) 0.000(3) 0.004(3)
F61 0.128(2) 0.0571(15) 0.0986(19) 0.0051(13) 0.0716(17) -0.0395(15)
F62 0.0505(13) 0.1055(18) 0.0392(11) 0.0235(11) 0.0199(10) 0.0033(12)
F63 0.040(5) 0.055(8) 0.049(5) -0.006(4) 0.030(4) 0.001(5)
F64 0.0398(12) 0.0769(15) 0.0589(13) -0.0010(11) 0.0199(10) -0.0254(11)
F65 0.0443(12) 0.0663(14) 0.0487(12) 0.0158(10) -0.0096(10) -0.0056(10)
F66 0.0539(13) 0.0458(12) 0.0542(12) -0.0206(9) 0.0096(10) -0.0124(10)
F67 0.0669(15) 0.0516(12) 0.0751(14) 0.0003(10) 0.0574(12) 0.0061(11)
F68 0.0648(14) 0.0486(12) 0.0755(14) -0.0336(11) 0.0439(12) -0.0162(11)
F69 0.060(3) 0.049(5) 0.066(3) 0.022(3) 0.037(2) 0.028(3)
F70 0.055(3) 0.037(3) 0.051(3) 0.0167(19) 0.029(3) 0.005(2)
F71 0.0374(11) 0.0650(13) 0.0466(11) -0.0066(9) 0.0214(9) -0.0194(10)
F72 0.058(4) 0.046(3) 0.045(3) -0.010(2) 0.035(2) -0.001(2)
F9B 0.039(9) 0.057(10) 0.058(7) -0.030(7) 0.030(8) -0.028(6)
F12B 0.08(2) 0.028(13) 0.09(2) 0.036(12) 0.048(15) 0.017(12)
F27B 0.035(13) 0.055(18) 0.022(13) 0.016(11) -0.002(10) -0.024(13)
F30B 0.016(7) 0.15(3) 0.051(8) -0.010(16) 0.009(6) 0.015(16)
F42B 0.035(10) 0.033(10) 0.027(5) 0.017(5) 0.016(5) 0.023(7)
F46B 0.019(7) 0.020(3) 0.049(8) -0.001(4) 0.005(5) -0.005(3)
F49B 0.108(14) 0.033(7) 0.034(5) -0.021(4) 0.004(7) 0.016(7)
F50B 0.048(7) 0.026(6) 0.099(15) 0.028(9) 0.045(10) 0.009(5)
F51B 0.030(6) 0.041(5) 0.092(12) 0.007(6) 0.045(6) 0.016(4)
F57B 0.075(10) 0.017(5) 0.107(17) 0.010(12) 0.034(15) -0.004(5)
F60B 0.043(9) 0.079(15) 0.058(8) 0.004(7) 0.005(5) 0.032(9)
F63B 0.062(10) 0.063(10) 0.068(11) 0.012(6) 0.045(8) 0.013(6)
F69B 0.12(2) 0.033(9) 0.063(8) 0.020(7) 0.050(14) 0.023(11)
F70B 0.063(8) 0.091(17) 0.052(12) 0.029(10) 0.021(8) -0.012(13)
F72B 0.073(13) 0.042(8) 0.075(13) -0.013(9) 0.064(10) 0.001(8)
K1 0.0238(3) 0.0248(3) 0.0250(3) -0.0009(2) 0.0106(3) 0.0023(3)
K2 0.0226(3) 0.0269(3) 0.0268(3) -0.0015(2) 0.0109(3) 0.0005(3)
K3 0.0268(4) 0.0271(3) 0.0257(3) 0.0006(2) 0.0116(3) -0.0005(3)
K4 0.0235(3) 0.0288(3) 0.0233(3) -0.0024(2) 0.0097(3) -0.0014(3)
K5 0.0254(3) 0.0251(3) 0.0260(3) 0.0000(2) 0.0114(3) -0.0024(3)
K6 0.0262(3) 0.0294(3) 0.0242(3) 0.0014(2) 0.0105(3) 0.0008(3)
K7 0.0275(4) 0.0273(3) 0.0250(3) -0.0002(2) 0.0119(3) -0.0013(3)
K8 0.0232(3) 0.0307(3) 0.0267(3) -0.0005(3) 0.0114(3) -0.0013(3)
O1 0.0251(11) 0.0247(10) 0.0225(9) -0.0023(8) 0.0081(8) -0.0018(8)
O2 0.0246(11) 0.0228(10) 0.0281(10) -0.0010(8) 0.0106(8) 0.0038(8)
O3 0.0260(11) 0.0255(10) 0.0219(9) 0.0017(8) 0.0105(8) 0.0002(8)
O4 0.0200(11) 0.0312(11) 0.0278(10) -0.0015(8) 0.0127(8) -0.0021(8)
O5 0.0197(11) 0.0286(10) 0.0277(10) 0.0002(8) 0.0117(8) 0.0006(8)
O6 0.0273(11) 0.0283(10) 0.0224(10) -0.0022(8) 0.0112(8) -0.0017(8)
O7 0.0251(11) 0.0243(10) 0.0272(10) 0.0000(8) 0.0106(8) -0.0042(8)
O8 0.0248(11) 0.0282(10) 0.0264(10) 0.0021(8) 0.0093(8) 0.0021(8)

loop_
_atom_type_symbol
_atom_type_description
_atom_type_scat_dispersion_real
_atom_type_scat_dispersion_imag
_atom_type_scat_source
C C 0.0033 0.0016 'International Tables Vol C Tables 4.2.6.8 and 6.1.1.4'
H H 0.0000 0.0000 'International Tables Vol C Tables 4.2.6.8 and 6.1.1.4'
O O 0.0106 0.0060 'International Tables Vol C Tables 4.2.6.8 and 6.1.1.4'
F F 0.0171 0.0103 'International Tables Vol C Tables 4.2.6.8 and 6.1.1.4'
K K 0.2009 0.2494 'International Tables Vol C Tables 4.2.6.8 and 6.1.1.4'

loop_
_geom_angle_atom_site_label_1
_geom_angle_atom_site_label_2
_geom_angle_atom_site_label_3
_geom_angle
_geom_angle_site_symmetry_1
_geom_angle_site_symmetry_3
O1 C1 C4 110.0(2) . .
O1 C1 C3 110.3(2) . .
C4 C1 C3 108.6(2) . .
O1 C1 C2 110.5(2) . .
C4 C1 C2 109.0(2) . .
C3 C1 C2 108.3(2) . .
O1 C1 K3 40.40(12) . .
C4 C1 K3 150.39(17) . .
C3 C1 K3 88.82(15) . .
C2 C1 K3 86.76(16) . .
F1 C2 F3 107.2(3) . .
F1 C2 F2 107.1(3) . .
F3 C2 F2 105.2(3) . .
F1 C2 C1 115.2(2) . .
F3 C2 C1 111.0(2) . .
F2 C2 C1 110.6(3) . .
F4 C3 F6 107.2(2) . .
F4 C3 F5 106.7(2) . .
F6 C3 F5 104.8(2) . .
F4 C3 C1 116.0(2) . .
F6 C3 C1 110.7(2) . .
F5 C3 C1 110.8(2) . .
F7 C4 F8 105.6(2) . .
F7 C4 F9 112.5(3) . .
F8 C4 F9 101.9(3) . .
F7 C4 F9B 90.5(6) . .
F8 C4 F9B 124.4(8) . .
F9 C4 F9B 26.9(5) . .
F7 C4 C1 111.2(2) . .
F8 C4 C1 110.2(2) . .
F9 C4 C1 114.8(4) . .
F9B C4 C1 112.6(9) . .
O2 C5 C8 110.2(2) . .
O2 C5 C7 110.1(2) . .
C8 C5 C7 109.3(3) . .
O2 C5 C6 109.8(2) . .
C8 C5 C6 108.8(2) . .
C7 C5 C6 108.6(2) . .
F14 C6 F13 108.0(2) . .
F14 C6 F15 106.3(3) . .
F13 C6 F15 106.6(3) . .
F14 C6 C5 110.7(2) . .
F13 C6 C5 114.3(3) . .
F15 C6 C5 110.6(2) . .
F11 C7 F12 109.7(3) . .
F11 C7 F10 106.2(2) . .
F12 C7 F10 105.0(3) . .
F11 C7 F12B 81.2(12) . .
F12 C7 F12B 31.6(11) . .
F10 C7 F12B 127.8(14) . .
F11 C7 C5 110.8(3) . .
F12 C7 C5 114.3(3) . .
F10 C7 C5 110.4(2) . .
F12B C7 C5 114.7(15) . .
F16 C8 F17 106.6(2) . .
F16 C8 F18 106.7(3) . .
F17 C8 F18 105.8(3) . .
F16 C8 C5 115.3(3) . .
F17 C8 C5 111.1(3) . .
F18 C8 C5 110.6(2) . .
O3 C9 C11 110.6(2) . .
O3 C9 C10 109.5(2) . .
C11 C9 C10 109.0(2) . .
O3 C9 C12 110.4(2) . .
C11 C9 C12 109.1(2) . .
C10 C9 C12 108.3(2) . .
F19 C10 F21 106.8(2) . .
F19 C10 F20 106.6(2) . .
F21 C10 F20 106.5(2) . .
F19 C10 C9 111.4(2) . .
F21 C10 C9 110.3(2) . .
F20 C10 C9 114.8(2) . .
F22 C11 F23 107.0(3) . .
F22 C11 F24 107.2(2) . .
F23 C11 F24 106.4(2) . .
F22 C11 C9 114.8(2) . .
F23 C11 C9 110.6(2) . .
F24 C11 C9 110.5(2) . .
F26 C12 F27 109.4(3) . .
F26 C12 F25 105.0(2) . .
F27 C12 F25 104.4(3) . .
F26 C12 F27B 87.5(13) . .
F27 C12 F27B 30.0(9) . .
F25 C12 F27B 131.5(10) . .
F26 C12 C9 110.9(2) . .
F27 C12 C9 115.8(3) . .
F25 C12 C9 110.6(2) . .
F27B C12 C9 107.7(12) . .
O4 C13 C15 110.3(2) . .
O4 C13 C16 110.7(2) . .
C15 C13 C16 108.2(2) . .
O4 C13 C14 110.3(2) . .
C15 C13 C14 108.3(2) . .
C16 C13 C14 108.8(2) . .
O4 C13 K3 40.91(12) . .
C15 C13 K3 87.49(16) . .
C16 C13 K3 87.63(17) . .
C14 C13 K3 151.21(18) . .
F30B C14 F29 94.6(13) . .
F30B C14 F28 121.5(13) . .
F29 C14 F28 105.6(2) . .
F30B C14 F30 20.6(13) . .
F29 C14 F30 110.4(5) . .
F28 C14 F30 103.3(4) . .
F30B C14 C13 111.6(18) . .
F29 C14 C13 110.8(3) . .
F28 C14 C13 111.0(2) . .
F30 C14 C13 115.1(6) . .
F33 C15 F31 106.2(2) . .
F33 C15 F32 106.0(2) . .
F31 C15 F32 106.8(2) . .
F33 C15 C13 111.5(2) . .
F31 C15 C13 111.1(2) . .
F32 C15 C13 114.7(2) . .
F35 C16 F34 106.3(3) . .
F35 C16 F36 107.7(3) . .
F34 C16 F36 106.2(2) . .
F35 C16 C13 111.0(2) . .
F34 C16 C13 110.8(2) . .
F36 C16 C13 114.5(3) . .
O5 C17 C20 110.1(2) . .
O5 C17 C18 110.3(2) . .
C20 C17 C18 108.9(2) . .
O5 C17 C19 110.7(2) . .
C20 C17 C19 108.9(2) . .
C18 C17 C19 107.8(2) . .
F38 C18 F39 106.8(2) . .
F38 C18 F37 105.6(2) . .
F39 C18 F37 106.9(2) . .
F38 C18 C17 111.4(2) . .
F39 C18 C17 114.8(2) . .
F37 C18 C17 110.7(2) . .
F42 C19 F40 105.2(5) . .
F42 C19 F41 107.8(5) . .
F40 C19 F41 106.6(3) . .
F42 C19 F42B 9.2(14) . .
F40 C19 F42B 114.3(12) . .
F41 C19 F42B 102.6(10) . .
F42 C19 C17 114.9(6) . .
F40 C19 C17 110.9(2) . .
F41 C19 C17 111.0(2) . .
F42B C19 C17 111.1(15) . .
F45 C20 F44 110.8(5) . .
F45 C20 F43 105.2(5) . .
F44 C20 F43 105.8(2) . .
F45 C20 F46B 9.9(9) . .
F44 C20 F46B 101.0(7) . .
F43 C20 F46B 109.6(8) . .
F45 C20 C17 113.2(5) . .
F44 C20 C17 110.7(2) . .
F43 C20 C17 110.8(2) . .
F46B C20 C17 118.0(10) . .
O6 C21 C23 111.3(2) . .
O6 C21 C24 109.8(2) . .
C23 C21 C24 108.9(2) . .
O6 C21 C22 109.9(2) . .
C23 C21 C22 109.0(2) . .
C24 C21 C22 107.9(2) . .
F47 C22 F46 107.4(2) . .
F47 C22 F48 107.0(2) . .
F46 C22 F48 105.0(2) . .
F47 C22 C21 115.6(3) . .
F46 C22 C21 110.4(2) . .
F48 C22 C21 110.9(2) . .
F49B C23 F51B 103.3(15) . .
F49B C23 F50B 110.6(16) . .
F51B C23 F50B 103.4(18) . .
F49B C23 F50 118.8(13) . .
F51B C23 F50 95.7(15) . .
F50B C23 F50 10(2) . .
F49B C23 F51 90.3(12) . .
F51B C23 F51 14.1(17) . .
F50B C23 F51 113.7(15) . .
F50 C23 F51 107.0(12) . .
F49B C23 F49 19.6(13) . .
F51B C23 F49 120.8(13) . .
F50B C23 F49 96.2(13) . .
F50 C23 F49 105.4(10) . .
F51 C23 F49 108.6(10) . .
F49B C23 C21 116.7(12) . .
F51B C23 C21 109.2(14) . .
F50B C23 C21 112.3(12) . .
F50 C23 C21 110.2(9) . .
F51 C23 C21 111.6(9) . .
F49 C23 C21 113.6(7) . .
F53 C24 F54 107.5(2) . .
F53 C24 F52 106.5(2) . .
F54 C24 F52 106.3(2) . .
F53 C24 C21 111.1(2) . .
F54 C24 C21 110.4(2) . .
F52 C24 C21 114.7(2) . .
O7 C25 C28 110.6(2) . .
O7 C25 C27 110.3(2) . .
C28 C25 C27 108.6(3) . .
O7 C25 C26 110.4(2) . .
C28 C25 C26 108.7(2) . .
C27 C25 C26 108.2(2) . .
O7 C25 K7 43.21(12) . .
C28 C25 K7 153.59(19) . .
C27 C25 K7 83.61(16) . .
C26 C25 K7 88.46(17) . .
F57 C26 F55 111.2(4) . .
F57 C26 F56 102.8(4) . .
F55 C26 F56 105.8(3) . .
F57 C26 F57B 23.6(9) . .
F55 C26 F57B 91.8(11) . .
F56 C26 F57B 122.7(11) . .
F57 C26 C25 114.8(5) . .
F55 C26 C25 110.6(3) . .
F56 C26 C25 110.9(2) . .
F57B C26 C25 112.6(14) . .
F60B C27 F58 100.3(13) . .
F60B C27 F59 113.4(15) . .
F58 C27 F59 107.6(3) . .
F60B C27 F60 13(2) . .
F58 C27 F60 109.6(8) . .
F59 C27 F60 101.8(9) . .
F60B C27 C25 108.9(12) . .
F58 C27 C25 115.9(3) . .
F59 C27 C25 110.5(3) . .
F60 C27 C25 110.4(7) . .
F63 C28 F61 100.2(10) . .
F63 C28 F62 111.8(9) . .
F61 C28 F62 107.4(3) . .
F63 C28 F63B 17.1(13) . .
F61 C28 F63B 114.3(10) . .
F62 C28 F63B 97.3(9) . .
F63 C28 C25 111.1(13) . .
F61 C28 C25 114.6(3) . .
F62 C28 C25 111.2(3) . .
F63B C28 C25 110.7(12) . .
O8 C29 C30 110.2(2) . .
O8 C29 C32 111.2(2) . .
C30 C29 C32 108.2(2) . .
O8 C29 C31 110.1(2) . .
C30 C29 C31 108.8(2) . .
C32 C29 C31 108.3(2) . .
F65 C30 F64 107.0(3) . .
F65 C30 F66 106.5(2) . .
F64 C30 F66 105.9(3) . .
F65 C30 C29 115.4(3) . .
F64 C30 C29 110.9(2) . .
F66 C30 C29 110.6(3) . .
F69 C31 F68 111.3(5) . .
F69 C31 F67 102.2(4) . .
F68 C31 F67 106.1(2) . .
F69 C31 F69B 21.4(13) . .
F68 C31 F69B 94.7(15) . .
F67 C31 F69B 121.1(12) . .
F69 C31 C29 115.7(6) . .
F68 C31 C29 109.9(3) . .
F67 C31 C29 111.1(2) . .
F69B C31 C29 112.1(16) . .
F70B C32 F72 82.7(9) . .
F70B C32 F71 119.3(11) . .
F72 C32 F71 109.8(4) . .
F70B C32 F70 25.0(8) . .
F72 C32 F70 106.5(4) . .
F71 C32 F70 103.0(4) . .
F70B C32 F72B 105.9(11) . .
F72 C32 F72B 24.7(7) . .
F71 C32 F72B 90.7(8) . .
F70 C32 F72B 127.7(8) . .
F70B C32 C29 118.2(13) . .
F72 C32 C29 112.0(4) . .
F71 C32 C29 111.1(2) . .
F70 C32 C29 114.0(4) . .
F72B C32 C29 107.0(9) . .
C7S C2S C3S 118.2(3) . .
C7S C2S C1S 119.9(3) . .
C3S C2S C1S 121.8(3) . .
C2S C3S C4S 121.3(3) . .
C5S C4S C3S 119.7(3) . .
C5S C4S K1 77.39(18) . .
C3S C4S K1 82.14(18) . .
C6S C5S C4S 119.5(3) . .
C6S C5S K1 81.21(18) . .
C4S C5S K1 79.42(17) . .
C5S C6S C7S 120.5(3) . .
C5S C6S K1 76.02(17) . .
C7S C6S K1 82.55(17) . .
C2S C7S C6S 120.8(3) . .
C14S C9S C10S 117.5(3) . .
C14S C9S C8S 121.4(3) . .
C10S C9S C8S 121.1(3) . .
C11S C10S C9S 121.4(3) . .
C12S C11S C10S 119.9(3) . .
C13S C12S C11S 119.5(3) . .
C13S C12S K4 74.42(17) . .
C11S C12S K4 92.35(18) . .
C14S C13S C12S 120.3(3) . .
C14S C13S K4 88.82(17) . .
C12S C13S K4 81.39(17) . .
C13S C14S C9S 121.4(3) . .
C13S C14S K4 68.02(16) . .
C9S C14S K4 92.52(17) . .
C21S C16S C17S 117.5(4) . .
C21S C16S C15S 122.5(3) . .
C17S C16S C15S 120.0(4) . .
C18S C17S C16S 119.7(4) . .
C18S C17S K6 76.3(2) . .
C16S C17S K6 84.98(19) . .
C19S C18S C17S 120.4(4) . .
C19S C18S K6 82.1(2) . .
C17S C18S K6 80.7(2) . .
C20S C19S C18S 119.2(4) . .
C19S C20S C21S 120.9(4) . .
C20S C21S C16S 122.3(4) . .
C2 F2 K3 111.80(16) . .
C2 F3 K2 111.88(17) . .
C3 F5 K1 114.66(15) . .
C3 F6 K3 112.55(16) . .
C4 F7 K2 110.45(17) . .
C4 F8 K1 116.97(16) . .
F9B F9 C4 79(2) . .
C7 F10 K2 117.55(16) . .
C7 F11 K3 106.88(16) . .
F12B F12 C7 79(3) . .
C6 F14 K4 107.21(16) . .
C6 F15 K3 116.78(16) . .
C8 F17 K4 117.22(16) . .
C8 F18 K2 106.50(16) . .
C10 F19 K2 115.77(15) . .
C10 F20 K3 148.41(16) . 4_575
C10 F21 K4 110.01(15) . .
C11 F23 K2 107.87(16) . .
C11 F24 K1 116.19(16) . .
C12 F25 K4 118.38(15) . .
C12 F26 K1 106.64(16) . .
F27B F27 C12 78(2) . .
C14 F28 K1 117.63(16) . .
C14 F29 K4 107.89(17) . .
C14 F30 K8 148.8(7) . .
C15 F31 K1 108.06(16) . .
C15 F32 K8 143.03(16) . .
C15 F33 K3 115.23(15) . .
C16 F34 K4 116.89(17) . .
C16 F35 K3 106.96(17) . .
C18 F37 K5 108.41(16) . .
C18 F38 K7 115.76(16) . .
C18 F39 K2 142.98(17) . 1_455
C19 F40 K7 106.97(17) . .
C19 F41 K6 117.43(16) . .
C20 F43 K6 110.63(16) . .
C20 F44 K5 116.58(16) . .
C20 F45 K2 152.9(7) . 1_455
C22 F46 K5 109.17(15) . .
C22 F48 K6 118.93(15) . .
C23 F50 K5 118.7(11) . .
C23 F51 K8 101.6(8) . .
C24 F52 K7 155.42(17) . 4_575
C24 F53 K8 115.14(16) . .
C24 F54 K6 110.69(15) . .
C26 F55 K6 107.43(17) . .
C26 F56 K7 115.99(17) . .
F57B F57 C26 81(4) . .
C27 F59 K7 109.90(16) . .
C27 F60 K8 118.5(9) . .
C28 F62 K6 115.42(17) . .
C30 F64 K8 107.57(16) . .
C30 F66 K7 115.50(16) . .
C31 F67 K8 118.77(17) . .
C31 F68 K5 108.40(17) . .
F69B F69 C31 85(5) . .
F70B F70 C32 68(3) . .
C32 F71 K5 118.31(16) . .
F72B F72 C32 90(3) . .
F72B F72 F70B 133(3) . .
C32 F72 F70B 47.6(8) . .
F9 F9B C4 74(2) . .
F12 F12B C7 69(2) . .
F27 F27B C12 72(2) . .
C14 F30B K8 147(2) . .
C20 F46B K2 146.8(13) . 1_455
C23 F50B K5 113.0(15) . .
C23 F51B K8 115.3(15) . .
F57 F57B C26 75(4) . .
C27 F60B K8 115.0(16) . .
C28 F63B K8 111.5(14) . .
F69 F69B C31 74(5) . .
F70 F70B C32 87(4) . .
F70 F70B F72 133(4) . .
C32 F70B F72 49.7(9) . .
F72 F72B C32 66(2) . .
F72 F72B K7 133(3) . .
C32 F72B K7 115.3(11) . .
O3 K1 O4 82.39(6) . .
O3 K1 O1 82.17(6) . .
O4 K1 O1 80.28(6) . .
O3 K1 F5 137.99(6) . .
O4 K1 F5 100.57(6) . .
O1 K1 F5 57.62(5) . .
O3 K1 F8 96.91(6) . .
O4 K1 F8 135.87(5) . .
O1 K1 F8 56.15(6) . .
F5 K1 F8 52.26(5) . .
O3 K1 F28 97.74(6) . .
O4 K1 F28 55.94(5) . .
O1 K1 F28 135.56(6) . .
F5 K1 F28 118.80(5) . .
F8 K1 F28 162.57(6) . .
O3 K1 F24 56.29(6) . .
O4 K1 F24 138.01(5) . .
O1 K1 F24 99.31(7) . .
F5 K1 F24 114.68(6) . .
F8 K1 F24 64.09(6) . .
F28 K1 F24 117.61(6) . .
O3 K1 F26 57.32(6) . .
O4 K1 F26 103.38(5) . .
O1 K1 F26 137.80(5) . .
F5 K1 F26 153.57(5) . .
F8 K1 F26 113.23(5) . .
F28 K1 F26 67.82(5) . .
F24 K1 F26 50.12(6) . .
O3 K1 F31 136.78(6) . .
O4 K1 F31 56.51(5) . .
O1 K1 F31 101.47(7) . .
F5 K1 F31 69.49(6) . .
F8 K1 F31 121.12(6) . .
F28 K1 F31 50.03(6) . .
F24 K1 F31 156.92(5) . .
F26 K1 F31 115.70(6) . .
O3 K1 C5S 116.55(7) . .
O4 K1 C5S 118.01(8) . .
O1 K1 C5S 154.17(7) . .
F5 K1 C5S 99.13(7) . .
F8 K1 C5S 101.81(8) . .
F28 K1 C5S 62.99(7) . .
F24 K1 C5S 79.41(8) . .
F26 K1 C5S 59.53(6) . .
F31 K1 C5S 77.52(8) . .
O3 K1 C4S 139.23(7) . .
O4 K1 C4S 109.59(8) . .
O1 K1 C4S 137.30(7) . .
F5 K1 C4S 79.68(7) . .
F8 K1 C4S 99.46(8) . .
F28 K1 C4S 63.17(7) . .
F24 K1 C4S 98.93(7) . .
F26 K1 C4S 81.90(7) . .
F31 K1 C4S 58.63(7) . .
C5S K1 C4S 23.19(8) . .
O3 K1 C6S 106.41(7) . .
O4 K1 C6S 139.55(8) . .
O1 K1 C6S 139.35(7) . .
F5 K1 C6S 98.07(6) . .
F8 K1 C6S 83.23(7) . .
F28 K1 C6S 83.62(7) . .
F24 K1 C6S 58.95(7) . .
F26 K1 C6S 56.05(6) . .
F31 K1 C6S 98.33(7) . .
C5S K1 C6S 22.78(8) . .
C4S K1 C6S 40.02(8) . .
O1 K2 O3 83.18(7) . .
O1 K2 O2 80.48(6) . .
O3 K2 O2 82.48(6) . .
O1 K2 F45 157.3(2) . 1_655
O3 K2 F45 112.0(2) . 1_655
O2 K2 F45 117.05(17) . 1_655
O1 K2 F46B 160.3(4) . 1_655
O3 K2 F46B 112.4(4) . 1_655
O2 K2 F46B 112.6(3) . 1_655
F45 K2 F46B 4.5(4) 1_655 1_655
O1 K2 F10 93.17(6) . .
O3 K2 F10 138.63(5) . .
O2 K2 F10 56.39(6) . .
F45 K2 F10 86.11(19) 1_655 .
F46B K2 F10 83.0(3) 1_655 .
O1 K2 F19 139.48(6) . .
O3 K2 F19 56.62(5) . .
O2 K2 F19 97.40(5) . .
F45 K2 F19 56.6(2) 1_655 .
F46B K2 F19 56.2(4) 1_655 .
F10 K2 F19 119.48(6) . .
O1 K2 F7 58.55(6) . .
O3 K2 F7 105.01(6) . .
O2 K2 F7 136.35(6) . .
F45 K2 F7 100.11(19) 1_655 .
F46B K2 F7 104.1(3) 1_655 .
F10 K2 F7 107.92(7) . .
F19 K2 F7 122.98(6) . .
O1 K2 F39 107.29(6) . 1_655
O3 K2 F39 163.47(6) . 1_655
O2 K2 F39 111.44(6) . 1_655
F45 K2 F39 54.3(2) 1_655 1_655
F46B K2 F39 54.9(4) 1_655 1_655
F10 K2 F39 55.23(5) . 1_655
F19 K2 F39 110.93(5) . 1_655
F7 K2 F39 71.55(6) . 1_655
O1 K2 F18 135.52(5) . .
O3 K2 F18 105.89(6) . .
O2 K2 F18 58.57(6) . .
F45 K2 F18 58.55(17) 1_655 .
F46B K2 F18 54.1(3) 1_655 .
F10 K2 F18 51.16(6) . .
F19 K2 F18 68.43(5) . .
F7 K2 F18 147.47(6) . .
F39 K2 F18 75.93(6) 1_655 .
O1 K2 F3 55.54(6) . .
O3 K2 F3 138.08(5) . .
O2 K2 F3 96.07(6) . .
F45 K2 F3 105.8(2) 1_655 .
F46B K2 F3 106.8(4) 1_655 .
F10 K2 F3 59.45(6) . .
F19 K2 F3 161.59(6) . .
F7 K2 F3 49.74(6) . .
F39 K2 F3 52.01(5) 1_655 .
F18 K2 F3 108.81(6) . .
O1 K2 F23 105.93(6) . .
O3 K2 F23 57.22(5) . .
O2 K2 F23 137.18(6) . .
F45 K2 F23 71.81(18) 1_655 .
F46B K2 F23 75.1(3) 1_655 .
F10 K2 F23 157.69(6) . .
F19 K2 F23 50.15(5) . .
F7 K2 F23 73.94(6) . .
F39 K2 F23 106.84(5) 1_655 .
F18 K2 F23 115.62(6) . .
F3 K2 F23 122.90(6) . .
O1 K3 O4 83.27(6) . .
O1 K3 O2 81.36(6) . .
O4 K3 O2 82.70(7) . .
O1 K3 F20 112.77(5) . 4_576
O4 K3 F20 120.90(6) . 4_576
O2 K3 F20 152.70(6) . 4_576
O1 K3 F15 137.28(6) . .
O4 K3 F15 97.17(6) . .
O2 K3 F15 56.58(5) . .
F20 K3 F15 103.53(5) 4_576 .
O1 K3 F33 98.76(6) . .
O4 K3 F33 57.12(6) . .
O2 K3 F33 139.25(5) . .
F20 K3 F33 64.18(5) 4_576 .
F15 K3 F33 117.35(6) . .
O1 K3 F2 58.09(6) . .
O4 K3 F2 138.79(6) . .
O2 K3 F2 103.12(7) . .
F20 K3 F2 69.13(6) 4_576 .
F15 K3 F2 120.35(6) . .
F33 K3 F2 111.41(7) . .
O1 K3 F6 56.72(6) . .
O4 K3 F6 98.22(6) . .
O2 K3 F6 137.39(6) . .
F20 K3 F6 58.16(5) 4_576 .
F15 K3 F6 160.61(5) . .
F33 K3 F6 62.92(6) . .
F2 K3 F6 50.27(6) . .
O1 K3 F11 102.82(7) . .
O4 K3 F11 138.36(6) . .
O2 K3 F11 58.28(5) . .
F20 K3 F11 95.00(5) 4_576 .
F15 K3 F11 50.80(6) . .
F33 K3 F11 154.69(5) . .
F2 K3 F11 70.42(6) . .
F6 K3 F11 119.79(6) . .
O1 K3 F35 138.77(6) . .
O4 K3 F35 57.88(6) . .
O2 K3 F35 104.61(6) . .
F20 K3 F35 80.53(5) 4_576 .
F15 K3 F35 67.37(6) . .
F33 K3 F35 50.30(6) . .
F2 K3 F35 149.62(6) . .
F6 K3 F35 111.81(6) . .
F11 K3 F35 115.10(7) . .
O1 K3 C1 19.14(6) . .
O4 K3 C1 97.29(7) . .
O2 K3 C1 96.01(6) . .
F20 K3 C1 94.31(6) 4_576 .
F15 K3 C1 146.78(6) . .
F33 K3 C1 95.58(7) . .
F2 K3 C1 41.85(6) . .
F6 K3 C1 41.43(6) . .
F11 K3 C1 100.47(7) . .
F35 K3 C1 144.33(6) . .
O1 K3 C13 97.85(7) . .
O4 K3 C13 19.30(6) . .
O2 K3 C13 97.35(7) . .
F20 K3 C13 103.32(6) 4_576 .
F15 K3 C13 94.87(6) . .
F33 K3 C13 42.01(6) . .
F2 K3 C13 144.75(6) . .
F6 K3 C13 95.76(6) . .
F11 K3 C13 144.42(6) . .
F35 K3 C13 41.24(6) . .
C1 K3 C13 108.14(7) . .
O2 K4 O4 81.27(7) . .
O2 K4 O3 81.70(6) . .
O4 K4 O3 81.77(6) . .
O2 K4 F25 137.34(6) . .
O4 K4 F25 96.41(6) . .
O3 K4 F25 56.01(6) . .
O2 K4 F17 56.08(6) . .
O4 K4 F17 137.14(5) . .
O3 K4 F17 94.82(7) . .
F25 K4 F17 117.00(6) . .
O2 K4 F34 97.51(7) . .
O4 K4 F34 55.98(5) . .
O3 K4 F34 137.06(5) . .
F25 K4 F34 116.46(6) . .
F17 K4 F34 120.43(6) . .
O2 K4 F21 103.64(7) . .
O4 K4 F21 136.96(6) . .
O3 K4 F21 57.44(5) . .
F25 K4 F21 51.11(5) . .
F17 K4 F21 65.98(5) . .
F34 K4 F21 156.59(5) . .
O2 K4 F14 57.75(5) . .
O4 K4 F14 104.52(6) . .
O3 K4 F14 136.58(6) . .
F25 K4 F14 156.70(5) . .
F17 K4 F14 51.29(5) . .
F34 K4 F14 69.25(6) . .
F21 K4 F14 114.23(5) . .
O2 K4 F29 136.13(6) . .
O4 K4 F29 56.81(5) . .
O3 K4 F29 102.43(6) . .
F25 K4 F29 66.59(5) . .
F17 K4 F29 159.98(5) . .
F34 K4 F29 50.16(6) . .
F21 K4 F29 115.40(5) . .
F14 K4 F29 117.09(5) . .
O2 K4 C13S 141.61(7) . .
O4 K4 C13S 134.15(8) . .
O3 K4 C13S 113.06(7) . .
F25 K4 C13S 64.30(7) . .
F17 K4 C13S 86.59(7) . .
F34 K4 C13S 94.11(8) . .
F21 K4 C13S 62.97(7) . .
F14 K4 C13S 93.36(7) . .
F29 K4 C13S 77.41(7) . .
O2 K4 C12S 146.45(7) . .
O4 K4 C12S 113.13(8) . .
O3 K4 C12S 128.84(7) . .
F25 K4 C12S 73.38(7) . .
F17 K4 C12S 102.19(7) . .
F34 K4 C12S 70.31(8) . .
F21 K4 C12S 86.43(8) . .
F14 K4 C12S 88.84(7) . .
F29 K4 C12S 58.90(7) . .
C13S K4 C12S 24.19(8) . .
O2 K4 C14S 118.48(7) . .
O4 K4 C14S 153.74(7) . .
O3 K4 C14S 116.34(7) . .
F25 K4 C14S 80.65(7) . .
F17 K4 C14S 63.78(7) . .
F34 K4 C14S 101.80(7) . .
F21 K4 C14S 59.15(7) . .
F14 K4 C14S 76.05(7) . .
F29 K4 C14S 98.98(6) . .
C13S K4 C14S 23.16(7) . .
C12S K4 C14S 40.89(8) . .
O6 K5 O8 82.72(7) . .
O6 K5 O5 79.86(6) . .
O8 K5 O5 82.78(6) . .
O6 K5 F50 57.1(4) . .
O8 K5 F50 97.4(4) . .
O5 K5 F50 136.4(4) . .
O6 K5 F71 137.54(6) . .
O8 K5 F71 56.14(5) . .
O5 K5 F71 102.57(6) . .
F50 K5 F71 113.6(4) . .
O6 K5 F50B 57.5(5) . .
O8 K5 F50B 100.9(5) . .
O5 K5 F50B 135.9(5) . .
F50 K5 F50B 3.5(9) . .
F71 K5 F50B 116.0(5) . .
O6 K5 F44 95.01(6) . .
O8 K5 F44 137.36(6) . .
O5 K5 F44 55.13(5) . .
F50 K5 F44 117.1(4) . .
F71 K5 F44 121.51(5) . .
F50B K5 F44 113.7(5) . .
O6 K5 F46 57.81(6) . .
O8 K5 F46 138.71(5) . .
O5 K5 F46 100.05(5) . .
F50 K5 F46 52.8(4) . .
F71 K5 F46 154.80(6) . .
F50B K5 F46 49.5(5) . .
F44 K5 F46 64.52(5) . .
O6 K5 F37 134.16(6) . .
O8 K5 F37 104.03(7) . .
O5 K5 F37 56.86(5) . .
F50 K5 F37 156.7(4) . .
F71 K5 F37 72.52(6) . .
F50B K5 F37 153.7(5) . .
F44 K5 F37 49.55(6) . .
F46 K5 F37 111.92(6) . .
O6 K5 F68 99.93(6) . .
O8 K5 F68 56.22(6) . .
O5 K5 F68 138.35(5) . .
F50 K5 F68 64.0(4) . .
F71 K5 F68 50.51(5) . .
F50B K5 F68 66.8(5) . .
F44 K5 F68 161.53(5) . .
F46 K5 F68 115.13(5) . .
F37 K5 F68 121.79(6) . .
O6 K5 K7 83.82(5) . .
O8 K5 K7 41.58(4) . .
O5 K5 K7 41.79(4) . .
F50 K5 K7 129.1(4) . .
F71 K5 K7 72.51(5) . .
F50B K5 K7 131.8(5) . .
F44 K5 K7 95.78(4) . .
F46 K5 K7 132.65(4) . .
F37 K5 K7 74.05(4) . .
F68 K5 K7 96.57(5) . .
O6 K5 K8 41.10(4) . .
O8 K5 K8 41.95(5) . .
O5 K5 K8 82.49(5) . .
F50 K5 K8 70.3(4) . .
F71 K5 K8 96.65(4) . .
F50B K5 K8 72.9(5) . .
F44 K5 K8 126.28(5) . .
F46 K5 K8 97.17(4) . .
F37 K5 K8 132.58(4) . .
F68 K5 K8 72.08(5) . .
K7 K5 K8 58.85(2) . .
O7 K6 O5 79.29(6) . .
O7 K6 O6 81.43(6) . .
O5 K6 O6 78.80(6) . .
O7 K6 F48 137.77(6) . .
O5 K6 F48 94.51(7) . .
O6 K6 F48 56.49(6) . .
O7 K6 F41 94.37(7) . .
O5 K6 F41 56.64(5) . .
O6 K6 F41 135.10(5) . .
F48 K6 F41 117.05(6) . .
O7 K6 F62 55.52(6) . .
O5 K6 F62 134.01(6) . .
O6 K6 F62 100.34(7) . .
F48 K6 F62 123.68(6) . .
F41 K6 F62 113.91(7) . .
O7 K6 F54 105.31(7) . .
O5 K6 F54 133.98(6) . .
O6 K6 F54 57.49(5) . .
F48 K6 F54 51.03(6) . .
F41 K6 F54 158.86(5) . .
F62 K6 F54 72.90(6) . .
O7 K6 F43 134.51(6) . .
O5 K6 F43 57.52(5) . .
O6 K6 F43 101.61(6) . .
F48 K6 F43 65.53(5) . .
F41 K6 F43 51.63(6) . .
F62 K6 F43 157.17(6) . .
F54 K6 F43 114.50(6) . .
O7 K6 F55 57.16(5) . .
O5 K6 F55 100.21(6) . .
O6 K6 F55 137.55(6) . .
F48 K6 F55 161.47(5) . .
F41 K6 F55 63.83(6) . .
F62 K6 F55 50.24(6) . .
F54 K6 F55 121.07(6) . .
F43 K6 F55 113.60(5) . .
O7 K6 C18S 135.24(11) . .
O5 K6 C18S 144.08(11) . .
O6 K6 C18S 111.11(8) . .
F48 K6 C18S 67.06(9) . .
F41 K6 C18S 103.11(8) . .
F62 K6 C18S 79.75(11) . .
F54 K6 C18S 57.25(8) . .
F43 K6 C18S 86.57(10) . .
F55 K6 C18S 94.49(9) . .
O7 K6 C17S 150.58(8) . .
O5 K6 C17S 121.83(10) . .
O6 K6 C17S 120.35(7) . .
F48 K6 C17S 65.93(8) . .
F41 K6 C17S 83.43(9) . .
F62 K6 C17S 98.56(9) . .
F54 K6 C17S 75.65(9) . .
F43 K6 C17S 64.67(9) . .
F55 K6 C17S 96.51(8) . .
C18S K6 C17S 23.02(10) . .
O7 K6 K8 41.33(4) . .
O5 K6 K8 82.12(5) . .
O6 K6 K8 41.00(4) . .
F48 K6 K8 96.55(5) . .
F41 K6 K8 126.66(5) . .
F62 K6 K8 70.01(6) . .
F54 K6 K8 74.35(5) . .
F43 K6 K8 132.21(5) . .
F55 K6 K8 96.57(4) . .
C18S K6 K8 128.65(8) . .
C17S K6 K8 149.88(8) . .
O8 K7 O5 85.66(6) . .
O8 K7 O7 86.18(6) . .
O5 K7 O7 80.94(7) . .
O8 K7 F52 109.59(6) . 4_576
O5 K7 F52 122.81(7) . 4_576
O7 K7 F52 151.33(6) . 4_576
O8 K7 F59 105.91(7) . .
O5 K7 F59 137.85(6) . .
O7 K7 F59 60.21(6) . .
F52 K7 F59 91.89(6) 4_576 .
O8 K7 F56 142.70(6) . .
O5 K7 F56 94.08(6) . .
O7 K7 F56 57.13(5) . .
F52 K7 F56 101.80(6) 4_576 .
F59 K7 F56 52.37(6) . .
O8 K7 F38 100.10(6) . .
O5 K7 F38 57.19(6) . .
O7 K7 F38 136.66(5) . .
F52 K7 F38 65.83(5) 4_576 .
F59 K7 F38 150.39(6) . .
F56 K7 F38 111.02(6) . .
O8 K7 F66 56.19(6) . .
O5 K7 F66 140.84(6) . .
O7 K7 F66 102.81(7) . .
F52 K7 F66 69.84(6) 4_576 .
F59 K7 F66 69.27(6) . .
F56 K7 F66 121.04(6) . .
F38 K7 F66 116.36(6) . .
O8 K7 F72B 55.0(4) . .
O5 K7 F72B 100.2(4) . .
O7 K7 F72B 140.6(4) . .
F52 K7 F72B 57.1(4) 4_576 .
F59 K7 F72B 119.9(4) . .
F56 K7 F72B 158.7(4) . .
F38 K7 F72B 65.3(4) . .
F66 K7 F72B 52.7(4) . .
O8 K7 F40 140.68(6) . .
O5 K7 F40 57.53(6) . .
O7 K7 F40 99.75(6) . .
F52 K7 F40 83.28(5) 4_576 .
F59 K7 F40 110.73(7) . .
F56 K7 F40 61.29(6) . .
F38 K7 F40 50.19(6) . .
F66 K7 F40 153.03(6) . .
F72B K7 F40 114.1(4) . .
O8 K7 C25 100.36(7) . .
O5 K7 C25 96.14(7) . .
O7 K7 C25 20.08(6) . .
F52 K7 C25 131.44(7) 4_576 .
F59 K7 C25 42.42(6) . .
F56 K7 C25 42.49(6) . .
F38 K7 C25 144.66(6) . .
F66 K7 C25 98.96(7) . .
F72B K7 C25 148.8(4) . .
F40 K7 C25 97.15(7) . .
O8 K7 K8 43.41(4) . .
O5 K7 K8 85.46(6) . .
O7 K7 K8 43.17(5) . .
F52 K7 K8 142.81(5) 4_576 .
F59 K7 K8 77.35(5) . .
F56 K7 K8 99.32(4) . .
F38 K7 K8 132.19(4) . .
F66 K7 K8 73.06(6) . .
F72B K7 K8 97.5(4) . .
F40 K7 K8 133.88(4) . .
C25 K7 K8 57.34(6) . .
O6 K8 O7 82.50(6) . .
O6 K8 O8 83.31(7) . .
O7 K8 O8 84.43(6) . .
O6 K8 F67 98.55(6) . .
O7 K8 F67 140.97(6) . .
O8 K8 F67 57.25(5) . .
O6 K8 F30 110.6(2) . .
O7 K8 F30 109.61(18) . .
O8 K8 F30 161.0(2) . .
F67 K8 F30 106.4(2) . .
O6 K8 F60 138.8(4) . .
O7 K8 F60 56.3(4) . .
O8 K8 F60 92.8(4) . .
F67 K8 F60 113.6(4) . .
F30 K8 F60 85.0(5) . .
O6 K8 F30B 106.8(7) . .
O7 K8 F30B 118.0(6) . .
O8 K8 F30B 156.0(7) . .
F67 K8 F30B 99.2(6) . .
F30 K8 F30B 9.2(6) . .
F60 K8 F30B 93.2(7) . .
O6 K8 F32 161.03(6) . .
O7 K8 F32 111.70(6) . .
O8 K8 F32 109.76(6) . .
F67 K8 F32 78.53(6) . .
F30 K8 F32 53.7(2) . .
F60 K8 F32 56.5(4) . .
F30B K8 F32 56.0(7) . .
O6 K8 F53 56.15(5) . .
O7 K8 F53 99.02(6) . .
O8 K8 F53 138.03(6) . .
F67 K8 F53 113.99(6) . .
F30 K8 F53 54.5(2) . .
F60 K8 F53 124.0(4) . .
F30B K8 F53 51.7(7) . .
F32 K8 F53 107.59(5) . .
O6 K8 F60B 137.7(6) . .
O7 K8 F60B 55.8(6) . .
O8 K8 F60B 97.8(6) . .
F67 K8 F60B 117.7(6) . .
F30 K8 F60B 80.8(7) . .
F60 K8 F60B 5.3(10) . .
F30B K8 F60B 89.1(8) . .
F32 K8 F60B 56.2(6) . .
F53 K8 F60B 118.8(6) . .
O6 K8 F63B 104.3(4) . .
O7 K8 F63B 56.9(5) . .
O8 K8 F63B 138.3(5) . .
F67 K8 F63B 153.5(5) . .
F30 K8 F63B 52.8(5) . .
F60 K8 F63B 54.5(5) . .
F30B K8 F63B 61.5(7) . .
F32 K8 F63B 75.5(5) . .
F53 K8 F63B 69.8(4) . .
F60B K8 F63B 49.3(7) . .
O6 K8 F51B 54.4(5) . .
O7 K8 F51B 135.8(6) . .
O8 K8 F51B 98.1(5) . .
F67 K8 F51B 64.3(5) . .
F30 K8 F51B 81.0(5) . .
F60 K8 F51B 164.3(6) . .
F30B K8 F51B 72.4(7) . .
F32 K8 F51B 108.8(5) . .
F53 K8 F51B 51.3(5) . .
F60B K8 F51B 161.3(8) . .
F63B K8 F51B 119.9(6) . .
C1 O1 K3 120.46(15) . .
C1 O1 K2 120.12(16) . .
K3 O1 K2 99.11(6) . .
C1 O1 K1 118.21(15) . .
K3 O1 K1 97.88(7) . .
K2 O1 K1 96.01(7) . .
C5 O2 K3 119.78(16) . .
C5 O2 K4 119.90(15) . .
K3 O2 K4 97.72(7) . .
C5 O2 K2 118.51(16) . .
K3 O2 K2 98.36(6) . .
K4 O2 K2 97.82(6) . .
C9 O3 K1 120.36(15) . .
C9 O3 K2 120.24(16) . .
K1 O3 K2 97.15(7) . .
C9 O3 K4 119.11(15) . .
K1 O3 K4 97.96(6) . .
K2 O3 K4 96.80(6) . .
C13 O4 K3 119.79(16) . .
C13 O4 K4 120.01(15) . .
K3 O4 K4 97.08(7) . .
C13 O4 K1 120.16(16) . .
K3 O4 K1 97.63(6) . .
K4 O4 K1 96.89(6) . .
C17 O5 K7 120.27(15) . .
C17 O5 K5 120.41(15) . .
K7 O5 K5 94.85(6) . .
C17 O5 K6 117.81(15) . .
K7 O5 K6 98.95(7) . .
K5 O5 K6 99.75(6) . .
C21 O6 K8 121.61(16) . .
C21 O6 K5 118.23(16) . .
K8 O6 K5 97.33(7) . .
C21 O6 K6 118.01(15) . .
K8 O6 K6 96.52(6) . .
K5 O6 K6 100.52(7) . .
C25 O7 K7 116.71(16) . .
C25 O7 K6 121.35(16) . .
K7 O7 K6 100.29(7) . .
C25 O7 K8 121.22(17) . .
K7 O7 K8 94.18(6) . .
K6 O7 K8 97.75(6) . .
C29 O8 K7 124.59(16) . .
C29 O8 K8 119.61(16) . .
K7 O8 K8 94.41(6) . .
C29 O8 K5 120.03(16) . .
K7 O8 K5 95.50(7) . .
K8 O8 K5 95.97(7) . .

loop_
_geom_bond_atom_site_label_1
_geom_bond_atom_site_label_2
_geom_bond_distance
_geom_bond_site_symmetry_2
C1 O1 1.345(3) .
C1 C4 1.564(4) .
C1 C3 1.567(4) .
C1 C2 1.568(4) .
C1 K3 3.535(3) .
C2 F1 1.321(3) .
C2 F3 1.333(4) .
C2 F2 1.347(4) .
C3 F4 1.322(3) .
C3 F6 1.331(3) .
C3 F5 1.340(3) .
C4 F7 1.341(3) .
C4 F8 1.343(4) .
C4 F9 1.347(7) .
C4 F9B 1.374(18) .
C5 O2 1.348(3) .
C5 C8 1.558(4) .
C5 C7 1.567(4) .
C5 C6 1.570(4) .
C6 F14 1.339(4) .
C6 F13 1.343(4) .
C6 F15 1.352(4) .
C7 F11 1.341(4) .
C7 F12 1.342(4) .
C7 F10 1.342(4) .
C7 F12B 1.41(3) .
C8 F16 1.339(3) .
C8 F17 1.346(4) .
C8 F18 1.353(4) .
C9 O3 1.348(3) .
C9 C11 1.564(4) .
C9 C10 1.567(4) .
C9 C12 1.571(4) .
C10 F19 1.340(3) .
C10 F21 1.342(3) .
C10 F20 1.358(3) .
C11 F22 1.338(3) .
C11 F23 1.341(4) .
C11 F24 1.342(3) .
C12 F26 1.339(3) .
C12 F27 1.339(4) .
C12 F25 1.348(3) .
C12 F27B 1.38(3) .
C13 O4 1.348(3) .
C13 C15 1.563(4) .
C13 C16 1.564(4) .
C13 C14 1.568(4) .
C13 K3 3.538(3) .
C14 F30B 1.32(4) .
C14 F29 1.340(3) .
C14 F28 1.344(4) .
C14 F30 1.364(13) .
C15 F33 1.339(3) .
C15 F31 1.342(3) .
C15 F32 1.347(3) .
C16 F35 1.336(4) .
C16 F34 1.340(3) .
C16 F36 1.347(4) .
C17 O5 1.347(3) .
C17 C20 1.563(4) .
C17 C18 1.564(4) .
C17 C19 1.571(4) .
C18 F38 1.339(3) .
C18 F39 1.347(3) .
C18 F37 1.349(3) .
C19 F42 1.312(11) .
C19 F40 1.334(4) .
C19 F41 1.344(3) .
C19 F42B 1.46(4) .
C20 F45 1.338(11) .
C20 F44 1.343(4) .
C20 F43 1.346(3) .
C20 F46B 1.37(2) .
C21 O6 1.348(3) .
C21 C23 1.557(4) .
C21 C24 1.569(4) .
C21 C22 1.574(4) .
C22 F47 1.334(3) .
C22 F46 1.348(3) .
C22 F48 1.348(3) .
C23 F49B 1.23(2) .
C23 F51B 1.25(3) .
C23 F50B 1.31(2) .
C23 F50 1.364(18) .
C23 F51 1.40(2) .
C23 F49 1.426(11) .
C24 F53 1.328(3) .
C24 F54 1.339(3) .
C24 F52 1.350(3) .
C25 O7 1.345(3) .
C25 C28 1.560(4) .
C25 C27 1.563(4) .
C25 C26 1.570(4) .
C25 K7 3.500(3) .
C26 F57 1.339(10) .
C26 F55 1.340(4) .
C26 F56 1.343(4) .
C26 F57B 1.37(3) .
C27 F60B 1.30(3) .
C27 F58 1.323(3) .
C27 F59 1.347(4) .
C27 F60 1.38(2) .
C28 F63 1.31(3) .
C28 F61 1.331(4) .
C28 F62 1.339(4) .
C28 F63B 1.41(3) .
C29 O8 1.347(3) .
C29 C30 1.564(4) .
C29 C32 1.564(4) .
C29 C31 1.567(4) .
C30 F65 1.337(3) .
C30 F64 1.346(4) .
C30 F66 1.352(4) .
C31 F69 1.332(12) .
C31 F68 1.335(4) .
C31 F67 1.340(3) .
C31 F69B 1.38(3) .
C32 F70B 1.27(3) .
C32 F72 1.314(8) .
C32 F71 1.336(3) .
C32 F70 1.365(9) .
C32 F72B 1.44(2) .
C1S C2S 1.537(4) .
C2S C7S 1.398(4) .
C2S C3S 1.399(4) .
C3S C4S 1.402(4) .
C4S C5S 1.402(5) .
C4S K1 3.498(3) .
C5S C6S 1.386(5) .
C5S K1 3.473(3) .
C6S C7S 1.403(4) .
C6S K1 3.537(3) .
C8S C9S 1.513(4) .
C9S C14S 1.398(4) .
C9S C10S 1.400(4) .
C10S C11S 1.391(5) .
C11S C12S 1.390(4) .
C12S C13S 1.388(4) .
C12S K4 3.349(3) .
C13S C14S 1.383(4) .
C13S K4 3.262(3) .
C14S K4 3.517(3) .
C15S C16S 1.508(5) .
C16S C21S 1.393(5) .
C16S C17S 1.406(5) .
C17S C18S 1.402(6) .
C17S K6 3.538(4) .
C18S C19S 1.401(6) .
C18S K6 3.483(4) .
C19S C20S 1.358(6) .
C20S C21S 1.365(5) .
F2 K3 3.073(3) .
F3 K2 3.211(3) .
F5 K1 3.032(2) .
F6 K3 3.125(2) .
F7 K2 3.059(2) .
F8 K1 3.045(2) .
F9 F9B 0.633(12) .
F10 K2 3.011(2) .
F11 K3 3.165(2) .
F12 F12B 0.75(2) .
F14 K4 3.186(3) .
F15 K3 3.018(2) .
F17 K4 3.028(2) .
F18 K2 3.156(2) .
F19 K2 3.043(2) .
F20 K3 2.938(2) 4_575
F21 K4 3.133(2) .
F23 K2 3.212(2) .
F24 K1 3.063(2) .
F25 K4 3.025(2) .
F26 K1 3.237(3) .
F27 F27B 0.70(2) .
F28 K1 3.050(2) .
F29 K4 3.237(3) .
F30 K8 2.956(12) .
F31 K1 3.248(2) .
F32 K8 3.051(2) .
F33 K3 3.036(2) .
F34 K4 3.068(2) .
F35 K3 3.198(3) .
F37 K5 3.214(2) .
F38 K7 3.019(2) .
F39 K2 3.063(2) 1_455
F40 K7 3.221(3) .
F41 K6 3.025(2) .
F43 K6 3.130(3) .
F44 K5 3.111(2) .
F45 K2 2.974(11) 1_455
F46 K5 3.156(2) .
F48 K6 2.984(2) .
F50 K5 2.951(19) .
F51 K8 3.36(2) .
F52 K7 2.828(2) 4_575
F53 K8 3.090(2) .
F54 K6 3.126(2) .
F55 K6 3.219(3) .
F56 K7 3.012(2) .
F57 F57B 0.56(2) .
F59 K7 2.986(2) .
F60 K8 2.986(13) .
F62 K6 3.113(3) .
F64 K8 3.276(2) .
F66 K7 3.072(2) .
F67 K8 2.943(2) .
F68 K5 3.250(3) .
F69 F69B 0.51(3) .
F70 F70B 0.577(18) .
F71 K5 3.026(2) .
F72 F72B 0.602(15) .
F72 F70B 1.71(2) .
F30B K8 3.01(4) .
F46B K2 3.00(2) 1_455
F50B K5 3.09(3) .
F51B K8 3.19(3) .
F60B K8 3.11(2) .
F63B K8 3.15(3) .
F72B K7 3.15(2) .
K1 O3 2.689(2) .
K1 O4 2.745(2) .
K1 O1 2.746(2) .
K2 O1 2.686(2) .
K2 O3 2.695(2) .
K2 O2 2.698(2) .
K2 F45 2.974(11) 1_655
K2 F46B 3.00(2) 1_655
K2 F39 3.063(2) 1_655
K3 O1 2.658(2) .
K3 O4 2.670(2) .
K3 O2 2.677(2) .
K3 F20 2.938(2) 4_576
K4 O2 2.695(2) .
K4 O4 2.729(2) .
K4 O3 2.740(2) .
K5 O6 2.709(2) .
K5 O8 2.729(2) .
K5 O5 2.749(2) .
K5 K7 3.9889(17) .
K5 K8 4.0498(19) .
K6 O7 2.688(2) .
K6 O5 2.755(2) .
K6 O6 2.764(2) .
K6 K8 4.0655(18) .
K7 O8 2.660(2) .
K7 O5 2.668(2) .
K7 O7 2.683(2) .
K7 F52 2.828(2) 4_576
K7 K8 3.9493(15) .
K8 O6 2.684(2) .
K8 O7 2.709(2) .
K8 O8 2.722(2) .
